data_7705117
loop_
_publ_author_name
'Saab, Marina'
'Nelson, David J.'
'Tzouras, Nikolaos V.'
'A C A Bayrakdar, Tahani'
'Nolan, Steven P.'
'Nahra, Fady'
'Van Hecke, Kristof'

_publ_section_title
;
 Straightforward access to chalcogenoureas derived from N-heterocyclic
 carbenes and their coordination chemistry.
;
_journal_issue 34
_journal_name_full 'Dalton transactions (Cambridge, England : 2003)'
_journal_page_first 12068
_journal_page_last 12081
_journal_paper_doi 10.1039/d0dt02558e
_journal_volume 49
_journal_year 2020
_chemical_absolute_configuration ad
_chemical_formula_moiety 'C54 H76 Ag N4 Se2, Ag Cl2, 2(C H2 Cl2)'
_chemical_formula_sum 'C56 H80 Ag2 Cl6 N4 Se2'
_chemical_formula_weight 1395.60
_space_group_crystal_system monoclinic
_space_group_IT_number 4
_space_group_name_Hall 'P 2yb'
_space_group_name_H-M_alt 'P 1 21 1'
_atom_sites_solution_hydrogens geom
_atom_sites_solution_primary dual
_audit_creation_date 2020-03-27
_audit_creation_method
;
Olex2 1.2
(compiled 2018.05.29 svn.r3508 for OlexSys, GUI svn.r5506)
;
_audit_update_record
;
2020-04-17 deposited with the CCDC.	2020-08-11 downloaded from the CCDC.
;
_cell_angle_alpha 90
_cell_angle_beta 110.519(2)
_cell_angle_gamma 90
_cell_formula_units_Z 2
_cell_length_a 10.4825(2)
_cell_length_b 25.6926(4)
_cell_length_c 12.1018(2)
_cell_measurement_reflns_used 23005
_cell_measurement_temperature 100(1)
_cell_measurement_theta_max 29.4370
_cell_measurement_theta_min 3.1630
_cell_volume 3052.51(10)
_computing_cell_refinement 'CrysAlisPro 1.171.40.67a (Rigaku OD, 2019)'
_computing_data_collection 'CrysAlisPro 1.171.40.67a (Rigaku OD, 2019)'
_computing_data_reduction 'CrysAlisPro 1.171.40.67a (Rigaku OD, 2019)'
_computing_molecular_graphics 'Olex2 (Dolomanov et al., 2009)'
_computing_publication_material 'Olex2 (Dolomanov et al., 2009)'
_computing_structure_refinement 'ShelXL (Sheldrick, 2015)'
_computing_structure_solution 'ShelXT (Sheldrick, 2015)'
_diffrn_ambient_environment N~2~
_diffrn_ambient_temperature 100(1)
_diffrn_detector 'CCD plate'
_diffrn_detector_area_resol_mean 10.4839
_diffrn_detector_type Atlas
_diffrn_measured_fraction_theta_full 0.999
_diffrn_measured_fraction_theta_max 0.887
_diffrn_measurement_details
;
List of Runs (angles in degrees, time in seconds):

  # Type    Start    End  Width  t~exp~   \w     \q     \k     \f   Frames
#--------------------------------------------------------------------------
  1  \w    -14.00  85.00   1.00  105.00    --   10.40  38.00 -90.00   99
  2  \w    -64.00  35.00   1.00  105.00    --   10.40 -38.00  90.00   99
  3  \w    -20.00  30.00   1.00  105.00    --  -11.11 -99.00  30.00   50
  4  \w    -66.00  43.00   1.00  105.00    --   10.40 -77.00 -60.00  109
  5  \w    -14.00  11.00   1.00  105.00    --   10.40  38.00  60.00   25
  6  \w    -70.00 -27.00   1.00  105.00    --  -11.11 131.00-153.03   43
;
_diffrn_measurement_device 'four-circle diffractometer'
_diffrn_measurement_device_type 'SuperNova, Dual, Cu at home/near, Atlas'
_diffrn_measurement_method '\w scans'
_diffrn_orient_matrix_type 'CrysAlisPro convention (1999,Acta A55,543-557)'
_diffrn_orient_matrix_UB_11 -0.0017928000
_diffrn_orient_matrix_UB_12 0.0274236000
_diffrn_orient_matrix_UB_13 0.0060147000
_diffrn_orient_matrix_UB_21 -0.0568374000
_diffrn_orient_matrix_UB_22 -0.0024450000
_diffrn_orient_matrix_UB_23 0.0185355000
_diffrn_orient_matrix_UB_31 0.0445581000
_diffrn_orient_matrix_UB_32 -0.0020137000
_diffrn_orient_matrix_UB_33 0.0594850000
_diffrn_radiation_monochromator mirror
_diffrn_radiation_probe x-ray
_diffrn_radiation_type MoK\a
_diffrn_radiation_wavelength 0.71073
_diffrn_reflns_av_R_equivalents 0.0262
_diffrn_reflns_av_unetI/netI 0.0339
_diffrn_reflns_Laue_measured_fraction_full 0.999
_diffrn_reflns_Laue_measured_fraction_max 0.887
_diffrn_reflns_limit_h_max 14
_diffrn_reflns_limit_h_min -14
_diffrn_reflns_limit_k_max 35
_diffrn_reflns_limit_k_min -33
_diffrn_reflns_limit_l_max 16
_diffrn_reflns_limit_l_min -16
_diffrn_reflns_number 36467
_diffrn_reflns_point_group_measured_fraction_full 0.964
_diffrn_reflns_point_group_measured_fraction_max 0.805
_diffrn_reflns_theta_full 25.242
_diffrn_reflns_theta_max 29.751
_diffrn_reflns_theta_min 2.611
_diffrn_source 'micro-focus sealed X-ray tube'
_diffrn_source_type 'SuperNova (Mo) X-ray Source'
_exptl_absorpt_coefficient_mu 2.135
_exptl_absorpt_correction_T_max 1.000
_exptl_absorpt_correction_T_min 0.720
_exptl_absorpt_correction_type gaussian
_exptl_absorpt_process_details
;
CrysAlisPro 1.171.40.67a (Rigaku Oxford Diffraction, 2019)
Numerical absorption correction based on gaussian integration over
			a multifaceted crystal model
Empirical absorption correction using spherical harmonics,
 implemented in SCALE3 ABSPACK scaling algorithm.
;
_exptl_crystal_colour 'clear colourless'
_exptl_crystal_colour_lustre clear
_exptl_crystal_colour_primary colourless
_exptl_crystal_density_diffrn 1.518
_exptl_crystal_description block
_exptl_crystal_F_000 1416
_exptl_crystal_size_max 0.158
_exptl_crystal_size_mid 0.124
_exptl_crystal_size_min 0.09
_refine_diff_density_max 0.703
_refine_diff_density_min -0.727
_refine_diff_density_rms 0.075
_refine_ls_abs_structure_details
;
 Refined as an inversion twin.
;
_refine_ls_abs_structure_Flack 0.444(6)
_refine_ls_extinction_method none
_refine_ls_goodness_of_fit_ref 1.021
_refine_ls_hydrogen_treatment constr
_refine_ls_matrix_type full
_refine_ls_number_parameters 648
_refine_ls_number_reflns 14022
_refine_ls_number_restraints 1
_refine_ls_restrained_S_all 1.021
_refine_ls_R_factor_all 0.0299
_refine_ls_R_factor_gt 0.0264
_refine_ls_shift/su_max 0.001
_refine_ls_shift/su_mean 0.000
_refine_ls_structure_factor_coef Fsqd
_refine_ls_weighting_details 'w=1/[\s^2^(Fo^2^)+(0.0252P)^2^+1.3293P] where P=(Fo^2^+2Fc^2^)/3'
_refine_ls_weighting_scheme calc
_refine_ls_wR_factor_gt 0.0557
_refine_ls_wR_factor_ref 0.0572
_reflns_Friedel_coverage 0.780
_reflns_Friedel_fraction_full 0.928
_reflns_Friedel_fraction_max 0.721
_reflns_number_gt 13186
_reflns_number_total 14022
_reflns_threshold_expression 'I > 2\s(I)'
_cod_data_source_file d0dt02558e2.cif
_cod_data_source_block ms045
_cod_depositor_comments 'Adding full bibliography for 7705109--7705119.cif.'
_cod_database_code 7705117
_shelx_shelxl_version_number 2018/3
_chemical_oxdiff_formula 'C27 H38 Ag N2 Se Cl2'
_shelx_space_group_comment
;
The symmetry employed for this shelxl refinement is uniquely defined
by the following loop, which should always be used as a source of
symmetry information in preference to the above space-group names.
They are only intended as comments.
;
_shelx_estimated_absorpt_t_max 0.831
_shelx_estimated_absorpt_t_min 0.729
_reflns_odcompleteness_completeness 99.84
_reflns_odcompleteness_iscentric 1
_reflns_odcompleteness_theta 26.32
_olex2_refinement_description
;
1. Twinned data refinement
 Scales: 0.556(6)
 0.444(6)
2. Fixed Uiso
 At 1.2 times of:
  All C(H) groups, All C(H,H) groups
 At 1.5 times of:
  All C(H,H,H) groups
3.a Ternary CH refined with riding coordinates:
 C37(H37), C40(H40), C52(H52), C22(H22), C13(H13), C49(H49), C25(H25), C10(H10)
3.b Secondary CH2 refined with riding coordinates:
 C29(H29A,H29B), C3(H3A,H3B), C2(H2A,H2B), C30(H30A,H30B), C56(H56A,H56B),
 C55(H55A,H55B)
3.c Aromatic/amide H refined with riding coordinates:
 C47(H47), C35(H35), C6(H6), C18(H18), C8(H8), C7(H7), C19(H19), C34(H34),
 C33(H33), C20(H20), C46(H46), C45(H45)
3.d Idealised Me refined as rotating group:
 C51(H51A,H51B,H51C), C54(H54A,H54B,H54C), C12(H12A,H12B,H12C), C26(H26A,H26B,
 H26C), C15(H15A,H15B,H15C), C24(H24B,H24A,H24C), C42(H42A,H42B,H42C), C23(H23A,
 H23B,H23C), C11(H11A,H11B,H11C), C27(H27A,H27B,H27C), C53(H53A,H53B,H53C),
 C39(H39A,H39B,H39C), C50(H50A,H50B,H50C), C14(H14A,H14B,H14C), C38(H38A,H38B,
 H38C), C41(H41A,H41B,H41C)
;
_olex2_date_sample_data_collection 2019-03-15
_olex2_exptl_crystal_mounting_method 'mounted on a LithoLoop'
_olex2_submission_special_instructions 'No special instructions were received'
_oxdiff_exptl_absorpt_empirical_details
;
Empirical correction (ABSPACK) includes:
- Absorption correction using spherical harmonics
- Frame scaling
;
_oxdiff_exptl_absorpt_empirical_full_max 1.156
_oxdiff_exptl_absorpt_empirical_full_min 0.877

loop_
_space_group_symop_operation_xyz
'x, y, z'
'-x, y+1/2, -z'

loop_
_atom_site_label
_atom_site_type_symbol
_atom_site_fract_x
_atom_site_fract_y
_atom_site_fract_z
_atom_site_U_iso_or_equiv
_atom_site_adp_type
_atom_site_occupancy
_atom_site_site_symmetry_order
_atom_site_calc_flag
_atom_site_refinement_flags_posn
_atom_site_refinement_flags_adp
_atom_site_refinement_flags_occupancy
_atom_site_disorder_assembly
_atom_site_disorder_group
Ag1 Ag 0.50772(3) 0.48924(2) 0.52474(2) 0.01568(6) Uani 1 1 d . . . . .
Se1 Se 0.69288(4) 0.51649(2) 0.70810(3) 0.01510(8) Uani 1 1 d . . . . .
Se2 Se 0.31946(4) 0.46326(2) 0.34247(3) 0.01518(8) Uani 1 1 d . . . . .
N4 N 0.3753(3) 0.35954(12) 0.4393(3) 0.0126(6) Uani 1 1 d . . . . .
N1 N 0.6348(3) 0.61873(12) 0.6021(3) 0.0112(6) Uani 1 1 d . . . . .
N3 N 0.2344(3) 0.36356(12) 0.2564(3) 0.0123(6) Uani 1 1 d . . . . .
N2 N 0.7759(3) 0.61752(13) 0.7856(3) 0.0122(6) Uani 1 1 d . . . . .
C51 C 0.1531(4) 0.34579(17) 0.6311(4) 0.0232(9) Uani 1 1 d . . . . .
H51A H 0.192915 0.312868 0.618076 0.035 Uiso 1 1 calc GR . . . .
H51B H 0.053697 0.344067 0.594367 0.035 Uiso 1 1 calc GR . . . .
H51C H 0.178076 0.351859 0.715991 0.035 Uiso 1 1 calc GR . . . .
C54 C 0.7322(6) 0.3901(2) 0.4937(5) 0.0436(14) Uani 1 1 d . . . . .
H54A H 0.660972 0.413401 0.444425 0.065 Uiso 1 1 calc GR . . . .
H54B H 0.781873 0.374974 0.446324 0.065 Uiso 1 1 calc GR . . . .
H54C H 0.795448 0.409755 0.559593 0.065 Uiso 1 1 calc GR . . . .
C12 C 0.5464(4) 0.55404(19) 0.9576(4) 0.0285(10) Uani 1 1 d . . . . .
H12A H 0.564136 0.525472 0.911257 0.043 Uiso 1 1 calc GR . . . .
H12B H 0.448815 0.562044 0.928266 0.043 Uiso 1 1 calc GR . . . .
H12C H 0.575020 0.543721 1.040690 0.043 Uiso 1 1 calc GR . . . .
C26 C 0.8662(4) 0.53184(18) 0.4597(4) 0.0298(10) Uani 1 1 d . . . . .
H26A H 0.828796 0.505447 0.498370 0.045 Uiso 1 1 calc GR . . . .
H26B H 0.965456 0.532996 0.497727 0.045 Uiso 1 1 calc GR . . . .
H26C H 0.842601 0.522970 0.376158 0.045 Uiso 1 1 calc GR . . . .
C37 C -0.0536(4) 0.38361(16) 0.1976(3) 0.0173(8) Uani 1 1 d . . . . .
H37 H 0.010937 0.364937 0.267349 0.021 Uiso 1 1 calc R . . . .
C15 C 1.1163(5) 0.55007(18) 0.8124(4) 0.0324(11) Uani 1 1 d . . . . .
H15A H 1.179351 0.532618 0.882180 0.049 Uiso 1 1 calc GR . . . .
H15B H 1.163712 0.558413 0.757735 0.049 Uiso 1 1 calc GR . . . .
H15C H 1.039163 0.527025 0.773189 0.049 Uiso 1 1 calc GR . . . .
C32 C 0.2299(4) 0.39343(16) 0.0635(3) 0.0161(8) Uani 1 1 d . . . . .
C40 C 0.3804(4) 0.38064(17) 0.0948(3) 0.0197(9) Uani 1 1 d . . . . .
H40 H 0.415743 0.368105 0.178354 0.024 Uiso 1 1 calc R . . . .
C47 C 0.4289(4) 0.40643(16) 0.7422(3) 0.0172(8) Uani 1 1 d . . . . .
H47 H 0.377954 0.419350 0.787573 0.021 Uiso 1 1 calc R . . . .
C35 C -0.0472(4) 0.41680(17) 0.0030(3) 0.0199(8) Uani 1 1 d . . . . .
H35 H -0.140886 0.425324 -0.018096 0.024 Uiso 1 1 calc R . . . .
C29 C 0.3298(4) 0.30471(15) 0.4105(3) 0.0164(8) Uani 1 1 d . . . . .
H29A H 0.270317 0.293459 0.453997 0.020 Uiso 1 1 calc R . . . .
H29B H 0.408573 0.280760 0.429159 0.020 Uiso 1 1 calc R . . . .
C24 C 0.2880(5) 0.58781(19) 0.5564(5) 0.0361(12) Uani 1 1 d . . . . .
H24B H 0.233113 0.603873 0.598145 0.054 Uiso 1 1 calc GR . . . .
H24A H 0.363711 0.568526 0.612679 0.054 Uiso 1 1 calc GR . . . .
H24C H 0.231077 0.563874 0.496170 0.054 Uiso 1 1 calc GR . . . .
C42 C 0.3988(4) 0.33671(18) 0.0167(4) 0.0245(9) Uani 1 1 d . . . . .
H42A H 0.345192 0.306439 0.023603 0.037 Uiso 1 1 calc GR . . . .
H42B H 0.495269 0.327098 0.041950 0.037 Uiso 1 1 calc GR . . . .
H42C H 0.367701 0.348397 -0.065577 0.037 Uiso 1 1 calc GR . . . .
C6 C 1.0565(4) 0.56903(17) 1.0454(3) 0.0205(9) Uani 1 1 d . . . . .
H6 H 1.151254 0.561815 1.069229 0.025 Uiso 1 1 calc R . . . .
C17 C 0.6515(4) 0.58486(15) 0.4192(3) 0.0142(8) Uani 1 1 d . . . . .
C23 C 0.2262(5) 0.66372(19) 0.4203(4) 0.0291(10) Uani 1 1 d . . . . .
H23A H 0.261578 0.689651 0.379112 0.044 Uiso 1 1 calc GR . . . .
H23B H 0.183077 0.681442 0.469855 0.044 Uiso 1 1 calc GR . . . .
H23C H 0.158823 0.641783 0.362437 0.044 Uiso 1 1 calc GR . . . .
C3 C 0.6802(4) 0.67345(14) 0.6255(3) 0.0145(8) Uani 1 1 d . . . . .
H3A H 0.601544 0.697562 0.603936 0.017 Uiso 1 1 calc R . . . .
H3B H 0.740398 0.683266 0.581548 0.017 Uiso 1 1 calc R . . . .
C11 C 0.6042(5) 0.64773(19) 1.0189(4) 0.0296(10) Uani 1 1 d . . . . .
H11A H 0.638129 0.638178 1.102590 0.044 Uiso 1 1 calc GR . . . .
H11B H 0.506708 0.655600 0.993748 0.044 Uiso 1 1 calc GR . . . .
H11C H 0.653398 0.678457 1.007120 0.044 Uiso 1 1 calc GR . . . .
C44 C 0.5836(4) 0.36850(15) 0.6117(3) 0.0154(8) Uani 1 1 d . . . . .
C52 C 0.6675(4) 0.34677(17) 0.5416(4) 0.0199(9) Uani 1 1 d . . . . .
H52 H 0.604375 0.327100 0.472766 0.024 Uiso 1 1 calc R . . . .
C31 C 0.1612(4) 0.38456(15) 0.1423(3) 0.0140(8) Uani 1 1 d . . . . .
C28 C 0.3112(3) 0.39101(15) 0.3496(3) 0.0117(7) Uani 1 1 d . . . . .
C16 C 0.5705(4) 0.60199(15) 0.4818(3) 0.0120(7) Uani 1 1 d . . . . .
C36 C 0.0216(4) 0.39502(16) 0.1128(3) 0.0154(8) Uani 1 1 d . . . . .
C1 C 0.7001(4) 0.58868(15) 0.6950(3) 0.0125(7) Uani 1 1 d . . . . .
C4 C 0.8482(4) 0.59844(15) 0.9022(3) 0.0132(7) Uani 1 1 d . . . . .
C2 C 0.7579(4) 0.67351(15) 0.7590(3) 0.0150(8) Uani 1 1 d . . . . .
H2A H 0.846677 0.691461 0.778971 0.018 Uiso 1 1 calc R . . . .
H2B H 0.704059 0.690282 0.802004 0.018 Uiso 1 1 calc R . . . .
C30 C 0.2511(4) 0.30691(15) 0.2774(3) 0.0147(8) Uani 1 1 d . . . . .
H30A H 0.303801 0.291073 0.232359 0.018 Uiso 1 1 calc R . . . .
H30B H 0.161849 0.289189 0.256507 0.018 Uiso 1 1 calc R . . . .
C18 C 0.5857(4) 0.56980(16) 0.3021(3) 0.0171(8) Uani 1 1 d . . . . .
H18 H 0.637942 0.556615 0.258101 0.021 Uiso 1 1 calc R . . . .
C27 C 0.8649(4) 0.62673(17) 0.4125(4) 0.0233(9) Uani 1 1 d . . . . .
H27A H 0.841646 0.618737 0.328502 0.035 Uiso 1 1 calc GR . . . .
H27B H 0.964172 0.627883 0.450734 0.035 Uiso 1 1 calc GR . . . .
H27C H 0.826234 0.660579 0.420980 0.035 Uiso 1 1 calc GR . . . .
C21 C 0.4283(4) 0.60777(15) 0.4302(3) 0.0126(7) Uani 1 1 d . . . . .
C8 C 0.8521(4) 0.57053(17) 1.0913(3) 0.0208(9) Uani 1 1 d . . . . .
H8 H 0.807770 0.564721 1.146519 0.025 Uiso 1 1 calc R . . . .
C9 C 0.7773(4) 0.59015(16) 0.9792(3) 0.0159(8) Uani 1 1 d . . . . .
C7 C 0.9895(4) 0.55947(18) 1.1228(3) 0.0239(9) Uani 1 1 d . . . . .
H7 H 1.037845 0.545189 1.198305 0.029 Uiso 1 1 calc R . . . .
C22 C 0.3437(4) 0.62972(16) 0.4980(3) 0.0176(8) Uani 1 1 d . . . . .
H22 H 0.404609 0.652409 0.561949 0.021 Uiso 1 1 calc R . . . .
C13 C 1.0644(4) 0.60016(17) 0.8497(3) 0.0206(9) Uani 1 1 d . . . . .
H13 H 0.998469 0.616487 0.777083 0.025 Uiso 1 1 calc R . . . .
C19 C 0.4465(4) 0.57372(16) 0.2493(3) 0.0183(8) Uani 1 1 d . . . . .
H19 H 0.403803 0.563020 0.169629 0.022 Uiso 1 1 calc R . . . .
C53 C 0.7757(5) 0.3095(2) 0.6140(5) 0.0395(13) Uani 1 1 d . . . . .
H53A H 0.845926 0.328783 0.675814 0.059 Uiso 1 1 calc GR . . . .
H53B H 0.817037 0.291987 0.562950 0.059 Uiso 1 1 calc GR . . . .
H53C H 0.734440 0.283517 0.650452 0.059 Uiso 1 1 calc GR . . . .
C34 C 0.0189(4) 0.42638(17) -0.0769(3) 0.0225(9) Uani 1 1 d . . . . .
H34 H -0.029709 0.440922 -0.152058 0.027 Uiso 1 1 calc R . . . .
C33 C 0.1555(4) 0.41459(17) -0.0459(3) 0.0214(9) Uani 1 1 d . . . . .
H33 H 0.199787 0.421116 -0.100848 0.026 Uiso 1 1 calc R . . . .
C20 C 0.3682(4) 0.59315(16) 0.3114(3) 0.0167(8) Uani 1 1 d . . . . .
H20 H 0.272502 0.596623 0.273047 0.020 Uiso 1 1 calc R . . . .
C39 C -0.1760(4) 0.34785(18) 0.1407(4) 0.0249(9) Uani 1 1 d . . . . .
H39A H -0.241378 0.365295 0.072107 0.037 Uiso 1 1 calc GR . . . .
H39B H -0.219855 0.339893 0.198115 0.037 Uiso 1 1 calc GR . . . .
H39C H -0.145107 0.315466 0.115354 0.037 Uiso 1 1 calc GR . . . .
C46 C 0.5703(4) 0.40267(16) 0.7931(3) 0.0186(8) Uani 1 1 d . . . . .
H46 H 0.614989 0.413760 0.872181 0.022 Uiso 1 1 calc R . . . .
C5 C 0.9887(4) 0.58909(16) 0.9326(3) 0.0163(8) Uani 1 1 d . . . . .
C43 C 0.4418(4) 0.37431(15) 0.5605(3) 0.0120(7) Uani 1 1 d . . . . .
C50 C 0.1445(5) 0.44238(18) 0.5931(4) 0.0285(10) Uani 1 1 d . . . . .
H50A H 0.168045 0.449104 0.677666 0.043 Uiso 1 1 calc GR . . . .
H50B H 0.045215 0.440591 0.555334 0.043 Uiso 1 1 calc GR . . . .
H50C H 0.179895 0.470566 0.557496 0.043 Uiso 1 1 calc GR . . . .
C49 C 0.2074(4) 0.39065(16) 0.5758(3) 0.0169(8) Uani 1 1 d . . . . .
H49 H 0.178445 0.383984 0.489019 0.020 Uiso 1 1 calc R . . . .
C14 C 1.1811(4) 0.63921(19) 0.9038(4) 0.0302(10) Uani 1 1 d . . . . .
H14A H 1.144025 0.671725 0.922367 0.045 Uiso 1 1 calc GR . . . .
H14B H 1.226834 0.646217 0.847302 0.045 Uiso 1 1 calc GR . . . .
H14C H 1.246648 0.624528 0.976234 0.045 Uiso 1 1 calc GR . . . .
C25 C 0.8067(4) 0.58466(16) 0.4704(3) 0.0184(8) Uani 1 1 d . . . . .
H25 H 0.834656 0.593144 0.556268 0.022 Uiso 1 1 calc R . . . .
C38 C -0.0964(5) 0.43386(18) 0.2421(4) 0.0309(10) Uani 1 1 d . . . . .
H38A H -0.015886 0.455534 0.279743 0.046 Uiso 1 1 calc GR . . . .
H38B H -0.139972 0.425535 0.299496 0.046 Uiso 1 1 calc GR . . . .
H38C H -0.160806 0.452797 0.175477 0.046 Uiso 1 1 calc GR . . . .
C10 C 0.6268(4) 0.60244(17) 0.9458(3) 0.0198(9) Uani 1 1 d . . . . .
H10 H 0.591756 0.613306 0.861129 0.024 Uiso 1 1 calc R . . . .
C48 C 0.3616(4) 0.39139(15) 0.6252(3) 0.0133(8) Uani 1 1 d . . . . .
C45 C 0.6453(4) 0.38303(16) 0.7296(3) 0.0185(8) Uani 1 1 d . . . . .
H45 H 0.741020 0.379255 0.766755 0.022 Uiso 1 1 calc R . . . .
C41 C 0.4630(4) 0.42901(19) 0.0871(4) 0.0271(10) Uani 1 1 d . . . . .
H41A H 0.559623 0.419772 0.110661 0.041 Uiso 1 1 calc GR . . . .
H41B H 0.451503 0.456071 0.139925 0.041 Uiso 1 1 calc GR . . . .
H41C H 0.430682 0.442049 0.005870 0.041 Uiso 1 1 calc GR . . . .
Ag2 Ag 0.21769(3) 0.74016(2) 0.68247(3) 0.02540(8) Uani 1 1 d . . . . .
Cl1 Cl -0.01713(9) 0.73749(6) 0.62857(11) 0.0375(3) Uani 1 1 d . . . . .
Cl2 Cl 0.45199(9) 0.74287(6) 0.73182(11) 0.0368(3) Uani 1 1 d . . . . .
Cl6 Cl 0.65665(13) 0.25280(6) 0.89729(13) 0.0546(4) Uani 1 1 d . . . . .
Cl5 Cl 0.44776(14) 0.21987(5) 0.67933(11) 0.0472(3) Uani 1 1 d . . . . .
C56 C 0.4886(4) 0.26020(18) 0.8034(4) 0.0303(10) Uani 1 1 d . . . . .
H56A H 0.473183 0.296919 0.777361 0.036 Uiso 1 1 calc R . . . .
H56B H 0.427170 0.252130 0.847354 0.036 Uiso 1 1 calc R . . . .
Cl3 Cl 0.96558(14) 0.76212(6) 0.01503(11) 0.0482(3) Uani 1 1 d . . . . .
Cl4 Cl 0.91195(12) 0.72939(5) 0.22479(11) 0.0423(3) Uani 1 1 d . . . . .
C55 C 0.9919(5) 0.7140(2) 0.1229(4) 0.0364(11) Uani 1 1 d . . . . .
H55A H 1.090901 0.709790 0.165551 0.044 Uiso 1 1 calc R . . . .
H55B H 0.955827 0.680475 0.084320 0.044 Uiso 1 1 calc R . . . .

loop_
_atom_site_aniso_label
_atom_site_aniso_U_11
_atom_site_aniso_U_22
_atom_site_aniso_U_33
_atom_site_aniso_U_23
_atom_site_aniso_U_13
_atom_site_aniso_U_12
Ag1 0.01609(11) 0.01522(12) 0.01242(12) -0.00208(11) 0.00088(9) -0.00297(9)
Se1 0.01676(17) 0.01173(18) 0.01208(18) 0.00083(15) -0.00089(13) -0.00141(14)
Se2 0.01748(17) 0.01194(18) 0.01175(18) -0.00018(15) -0.00035(13) -0.00183(14)
N4 0.0160(16) 0.0094(16) 0.0106(16) -0.0011(12) 0.0023(12) -0.0011(12)
N1 0.0100(14) 0.0116(16) 0.0101(15) 0.0011(12) 0.0008(11) -0.0009(12)
N3 0.0140(15) 0.0127(17) 0.0091(15) -0.0022(12) 0.0028(12) -0.0024(12)
N2 0.0106(14) 0.0150(17) 0.0090(15) 0.0006(12) 0.0009(11) -0.0011(12)
C51 0.019(2) 0.026(2) 0.027(2) 0.0015(18) 0.0113(16) -0.0019(17)
C54 0.056(3) 0.036(3) 0.059(4) 0.017(3) 0.046(3) 0.018(3)
C12 0.021(2) 0.041(3) 0.027(2) -0.003(2) 0.0117(17) -0.0085(19)
C26 0.020(2) 0.030(3) 0.042(3) 0.002(2) 0.0140(18) 0.0068(18)
C37 0.0117(17) 0.026(2) 0.0143(18) 0.0017(16) 0.0045(14) -0.0006(15)
C15 0.039(3) 0.030(3) 0.039(3) -0.001(2) 0.027(2) -0.002(2)
C32 0.0173(19) 0.017(2) 0.0139(19) -0.0043(16) 0.0049(14) -0.0020(15)
C40 0.0166(19) 0.028(2) 0.016(2) 0.0023(17) 0.0074(15) 0.0008(16)
C47 0.0200(19) 0.020(2) 0.0135(19) -0.0001(16) 0.0086(15) -0.0016(16)
C35 0.0138(18) 0.026(2) 0.017(2) 0.0019(17) 0.0024(14) 0.0001(16)
C29 0.0194(19) 0.0097(19) 0.0161(19) -0.0004(15) 0.0012(14) -0.0020(15)
C24 0.044(3) 0.034(3) 0.046(3) 0.017(2) 0.035(2) 0.014(2)
C42 0.025(2) 0.028(2) 0.024(2) -0.0020(18) 0.0123(17) 0.0024(18)
C6 0.0136(18) 0.025(2) 0.018(2) 0.0011(17) -0.0008(14) -0.0007(16)
C17 0.0147(17) 0.013(2) 0.0145(19) 0.0015(15) 0.0049(14) -0.0003(14)
C23 0.027(2) 0.032(3) 0.031(2) 0.004(2) 0.0145(18) 0.0104(19)
C3 0.0150(18) 0.0104(19) 0.0152(19) -0.0002(15) 0.0015(14) -0.0022(15)
C11 0.025(2) 0.035(3) 0.031(2) -0.003(2) 0.0129(18) 0.001(2)
C44 0.0133(18) 0.014(2) 0.019(2) -0.0006(16) 0.0058(15) -0.0019(15)
C52 0.0117(18) 0.025(2) 0.023(2) -0.0069(17) 0.0050(15) -0.0006(16)
C31 0.0141(18) 0.015(2) 0.0100(18) -0.0030(15) 0.0007(13) -0.0012(15)
C28 0.0090(16) 0.013(2) 0.0136(18) -0.0012(15) 0.0052(13) -0.0021(14)
C16 0.0136(18) 0.0125(19) 0.0093(17) 0.0028(14) 0.0033(13) 0.0003(14)
C36 0.0137(18) 0.018(2) 0.0140(19) -0.0050(15) 0.0037(14) -0.0032(15)
C1 0.0090(16) 0.014(2) 0.0161(19) -0.0002(15) 0.0065(13) -0.0008(14)
C4 0.0162(18) 0.0115(19) 0.0097(17) -0.0007(14) 0.0018(13) -0.0016(14)
C2 0.0175(18) 0.013(2) 0.0133(18) -0.0025(15) 0.0036(14) -0.0039(15)
C30 0.0174(18) 0.0104(19) 0.0160(19) -0.0019(15) 0.0053(14) -0.0004(15)
C18 0.0178(19) 0.021(2) 0.0136(19) 0.0002(16) 0.0073(14) -0.0010(16)
C27 0.019(2) 0.028(2) 0.026(2) -0.0032(19) 0.0111(16) -0.0033(17)
C21 0.0135(17) 0.0109(18) 0.0125(18) 0.0024(15) 0.0035(14) -0.0012(14)
C8 0.023(2) 0.027(2) 0.0129(19) 0.0010(17) 0.0062(15) -0.0052(17)
C9 0.0158(18) 0.018(2) 0.0120(18) -0.0028(15) 0.0023(14) -0.0038(15)
C7 0.025(2) 0.029(2) 0.0108(19) 0.0033(17) -0.0022(15) -0.0048(18)
C22 0.0135(18) 0.021(2) 0.0158(19) -0.0012(16) 0.0025(14) 0.0003(15)
C13 0.0152(18) 0.029(2) 0.017(2) 0.0026(17) 0.0048(15) 0.0004(16)
C19 0.0208(19) 0.021(2) 0.0106(18) -0.0037(16) 0.0029(14) -0.0038(16)
C53 0.042(3) 0.032(3) 0.055(3) 0.012(2) 0.030(2) 0.019(2)
C34 0.023(2) 0.026(2) 0.0142(19) 0.0037(17) 0.0011(15) -0.0007(17)
C33 0.023(2) 0.030(2) 0.0124(19) 0.0035(17) 0.0065(15) -0.0030(17)
C20 0.0133(18) 0.021(2) 0.0127(18) 0.0005(16) 0.0008(14) -0.0009(15)
C39 0.021(2) 0.027(2) 0.027(2) 0.0011(19) 0.0077(17) -0.0058(17)
C46 0.022(2) 0.020(2) 0.0091(18) -0.0013(16) 0.0001(14) -0.0034(16)
C5 0.0143(18) 0.017(2) 0.0147(19) -0.0026(16) 0.0018(14) -0.0021(15)
C43 0.0122(17) 0.0110(19) 0.0098(18) 0.0019(14) 0.0000(13) 0.0000(14)
C50 0.022(2) 0.029(3) 0.035(3) 0.001(2) 0.0111(18) 0.0056(18)
C49 0.0139(18) 0.023(2) 0.0136(19) 0.0018(16) 0.0051(14) 0.0001(15)
C14 0.021(2) 0.036(3) 0.033(3) 0.005(2) 0.0084(18) -0.0056(19)
C25 0.0132(18) 0.025(2) 0.017(2) -0.0004(16) 0.0055(14) 0.0016(15)
C38 0.039(3) 0.029(3) 0.036(3) -0.006(2) 0.026(2) -0.004(2)
C10 0.0141(18) 0.031(2) 0.0156(19) -0.0002(17) 0.0064(14) -0.0006(17)
C48 0.0129(17) 0.012(2) 0.0141(19) 0.0030(15) 0.0042(14) 0.0007(14)
C45 0.0121(18) 0.019(2) 0.019(2) 0.0023(16) -0.0009(14) -0.0015(15)
C41 0.021(2) 0.032(3) 0.031(2) -0.005(2) 0.0139(17) -0.0083(18)
Ag2 0.01727(13) 0.02933(15) 0.03290(19) -0.00507(13) 0.01293(13) -0.00206(15)
Cl1 0.0177(4) 0.0498(6) 0.0471(7) -0.0130(6) 0.0141(5) -0.0041(6)
Cl2 0.0184(4) 0.0522(7) 0.0429(7) -0.0136(6) 0.0147(5) -0.0037(5)
Cl6 0.0401(7) 0.0636(11) 0.0421(8) -0.0026(7) -0.0082(6) 0.0055(6)
Cl5 0.0600(8) 0.0400(7) 0.0325(6) -0.0114(6) 0.0048(6) -0.0001(6)
C56 0.031(2) 0.030(2) 0.028(2) -0.006(2) 0.0074(18) 0.0018(18)
Cl3 0.0474(7) 0.0586(8) 0.0351(7) 0.0190(7) 0.0099(5) 0.0049(6)
Cl4 0.0434(6) 0.0501(9) 0.0360(7) -0.0007(6) 0.0171(5) -0.0045(5)
C55 0.038(3) 0.038(3) 0.032(2) 0.003(2) 0.011(2) 0.004(2)

loop_
_atom_type_symbol
_atom_type_description
_atom_type_scat_dispersion_real
_atom_type_scat_dispersion_imag
_atom_type_scat_source
C C 0.0033 0.0016 'International Tables Vol C Tables 4.2.6.8 and 6.1.1.4'
H H 0.0000 0.0000 'International Tables Vol C Tables 4.2.6.8 and 6.1.1.4'
Ag Ag -0.8971 1.1015 'International Tables Vol C Tables 4.2.6.8 and 6.1.1.4'
Cl Cl 0.1484 0.1585 'International Tables Vol C Tables 4.2.6.8 and 6.1.1.4'
N N 0.0061 0.0033 'International Tables Vol C Tables 4.2.6.8 and 6.1.1.4'
Se Se -0.0929 2.2259 'International Tables Vol C Tables 4.2.6.8 and 6.1.1.4'

loop_
_exptl_crystal_face_index_h
_exptl_crystal_face_index_k
_exptl_crystal_face_index_l
_exptl_crystal_face_perp_dist
4 -32 -8 0.0405
-7 -31 7 0.0596
-3 9 -14 0.0437
8 30 -4 0.0312
4 -3 14 0.0869
-9 -28 6 0.0558
-11 23 8 0.0394
10 -22 -11 0.0561

loop_
_geom_angle_atom_site_label_1
_geom_angle_atom_site_label_2
_geom_angle_atom_site_label_3
_geom_angle
_geom_angle_site_symmetry_1
_geom_angle_site_symmetry_3
_geom_angle_publ_flag
Se2 Ag1 Se1 178.82(2) . . ?
C1 Se1 Ag1 104.30(11) . . ?
C28 Se2 Ag1 105.23(11) . . ?
C28 N4 C29 110.8(3) . . ?
C28 N4 C43 126.7(3) . . ?
C43 N4 C29 119.3(3) . . ?
C16 N1 C3 118.8(3) . . ?
C1 N1 C3 110.7(3) . . ?
C1 N1 C16 126.7(3) . . ?
C31 N3 C30 122.0(3) . . ?
C28 N3 C31 125.3(3) . . ?
C28 N3 C30 112.0(3) . . ?
C1 N2 C4 125.2(3) . . ?
C1 N2 C2 111.8(3) . . ?
C4 N2 C2 122.1(3) . . ?
C36 C37 C39 111.2(3) . . ?
C36 C37 C38 111.1(3) . . ?
C38 C37 C39 111.3(3) . . ?
C31 C32 C40 122.0(3) . . ?
C33 C32 C40 120.5(4) . . ?
C33 C32 C31 117.4(4) . . ?
C32 C40 C42 110.4(3) . . ?
C32 C40 C41 111.5(4) . . ?
C42 C40 C41 111.4(3) . . ?
C46 C47 C48 120.6(4) . . ?
C36 C35 C34 121.2(4) . . ?
N4 C29 C30 102.8(3) . . ?
C7 C6 C5 121.6(4) . . ?
C16 C17 C18 117.5(3) . . ?
C16 C17 C25 123.2(3) . . ?
C18 C17 C25 119.3(3) . . ?
N1 C3 C2 102.6(3) . . ?
C43 C44 C52 121.4(3) . . ?
C45 C44 C52 121.1(3) . . ?
C45 C44 C43 117.5(4) . . ?
C54 C52 C44 111.4(4) . . ?
C53 C52 C54 109.9(4) . . ?
C53 C52 C44 111.8(4) . . ?
C32 C31 N3 119.2(3) . . ?
C32 C31 C36 122.3(3) . . ?
C36 C31 N3 118.4(3) . . ?
N4 C28 Se2 128.7(3) . . ?
N4 C28 N3 110.5(3) . . ?
N3 C28 Se2 120.8(3) . . ?
C17 C16 N1 119.1(3) . . ?
C17 C16 C21 123.0(3) . . ?
C21 C16 N1 117.7(3) . . ?
C35 C36 C37 120.3(3) . . ?
C35 C36 C31 117.7(4) . . ?
C31 C36 C37 122.0(3) . . ?
N1 C1 Se1 128.4(3) . . ?
N2 C1 Se1 121.0(3) . . ?
N2 C1 N1 110.6(3) . . ?
C9 C4 N2 119.2(3) . . ?
C9 C4 C5 123.5(3) . . ?
C5 C4 N2 117.3(3) . . ?
N2 C2 C3 102.1(3) . . ?
N3 C30 C29 101.8(3) . . ?
C19 C18 C17 121.2(4) . . ?
C16 C21 C22 122.0(3) . . ?
C20 C21 C16 116.8(3) . . ?
C20 C21 C22 121.1(3) . . ?
C7 C8 C9 121.0(4) . . ?
C4 C9 C8 116.9(4) . . ?
C4 C9 C10 122.5(3) . . ?
C8 C9 C10 120.6(4) . . ?
C6 C7 C8 120.4(4) . . ?
C24 C22 C23 109.5(4) . . ?
C21 C22 C24 112.5(3) . . ?
C21 C22 C23 112.2(3) . . ?
C15 C13 C14 111.3(4) . . ?
C5 C13 C15 111.3(4) . . ?
C5 C13 C14 111.4(3) . . ?
C18 C19 C20 120.5(3) . . ?
C33 C34 C35 119.5(4) . . ?
C34 C33 C32 121.8(4) . . ?
C19 C20 C21 120.9(3) . . ?
C45 C46 C47 120.4(4) . . ?
C6 C5 C4 116.4(4) . . ?
C6 C5 C13 120.9(4) . . ?
C4 C5 C13 122.7(3) . . ?
C44 C43 N4 118.8(3) . . ?
C44 C43 C48 122.4(3) . . ?
C48 C43 N4 118.7(3) . . ?
C50 C49 C51 110.3(3) . . ?
C48 C49 C51 110.1(3) . . ?
C48 C49 C50 112.7(3) . . ?
C26 C25 C17 112.3(3) . . ?
C26 C25 C27 110.6(3) . . ?
C17 C25 C27 110.6(3) . . ?
C11 C10 C12 111.2(4) . . ?
C9 C10 C12 111.1(4) . . ?
C9 C10 C11 111.2(3) . . ?
C47 C48 C43 117.5(3) . . ?
C47 C48 C49 119.6(3) . . ?
C43 C48 C49 122.7(3) . . ?
C46 C45 C44 121.3(4) . . ?
Cl1 Ag2 Cl2 178.68(5) . . ?
Cl6 C56 Cl5 112.5(3) . . ?
Cl3 C55 Cl4 112.0(3) . . ?

loop_
_geom_bond_atom_site_label_1
_geom_bond_atom_site_label_2
_geom_bond_distance
_geom_bond_site_symmetry_2
_geom_bond_publ_flag
Ag1 Se1 2.4823(4) . ?
Ag1 Se2 2.4807(4) . ?
Se1 C1 1.865(4) . ?
Se2 C28 1.862(4) . ?
N4 C29 1.489(5) . ?
N4 C28 1.332(5) . ?
N4 C43 1.436(5) . ?
N1 C3 1.479(5) . ?
N1 C16 1.440(5) . ?
N1 C1 1.338(5) . ?
N3 C31 1.430(5) . ?
N3 C28 1.335(5) . ?
N3 C30 1.477(5) . ?
N2 C1 1.331(5) . ?
N2 C4 1.435(5) . ?
N2 C2 1.472(5) . ?
C51 C49 1.539(6) . ?
C54 C52 1.519(7) . ?
C12 C10 1.536(6) . ?
C26 C25 1.518(6) . ?
C37 C36 1.525(5) . ?
C37 C39 1.532(5) . ?
C37 C38 1.525(6) . ?
C15 C13 1.526(6) . ?
C32 C40 1.524(5) . ?
C32 C31 1.401(5) . ?
C32 C33 1.390(6) . ?
C40 C42 1.527(6) . ?
C40 C41 1.536(6) . ?
C47 C46 1.394(5) . ?
C47 C48 1.398(5) . ?
C35 C36 1.388(6) . ?
C35 C34 1.394(6) . ?
C29 C30 1.532(5) . ?
C24 C22 1.513(6) . ?
C6 C7 1.375(6) . ?
C6 C5 1.398(5) . ?
C17 C16 1.392(5) . ?
C17 C18 1.396(5) . ?
C17 C25 1.524(5) . ?
C23 C22 1.534(6) . ?
C3 C2 1.534(5) . ?
C11 C10 1.529(6) . ?
C44 C52 1.525(6) . ?
C44 C43 1.404(5) . ?
C44 C45 1.396(6) . ?
C52 C53 1.509(6) . ?
C31 C36 1.405(5) . ?
C16 C21 1.408(5) . ?
C4 C9 1.397(5) . ?
C4 C5 1.408(5) . ?
C18 C19 1.376(5) . ?
C27 C25 1.527(6) . ?
C21 C22 1.513(5) . ?
C21 C20 1.404(5) . ?
C8 C9 1.401(5) . ?
C8 C7 1.385(6) . ?
C9 C10 1.518(5) . ?
C13 C5 1.508(6) . ?
C13 C14 1.540(6) . ?
C19 C20 1.386(6) . ?
C34 C33 1.380(6) . ?
C46 C45 1.373(6) . ?
C43 C48 1.405(5) . ?
C50 C49 1.531(6) . ?
C49 C48 1.514(5) . ?
Ag2 Cl1 2.3160(9) . ?
Ag2 Cl2 2.3163(9) . ?
Cl6 C56 1.740(4) . ?
Cl5 C56 1.750(4) . ?
Cl3 C55 1.748(5) . ?
Cl4 C55 1.761(5) . ?

loop_
_twin_individual_id
_twin_individual_mass_fraction_refined
1 0.556(6)
2 0.444(6)

loop_
_exptl_oxdiff_crystal_face_indexfrac_h
_exptl_oxdiff_crystal_face_indexfrac_k
_exptl_oxdiff_crystal_face_indexfrac_l
_exptl_oxdiff_crystal_face_x
_exptl_oxdiff_crystal_face_y
_exptl_oxdiff_crystal_face_z
3.9920 -31.9166 -7.9879 -0.9305 -0.2969 -0.2330
-7.0789 -30.5660 6.7312 -0.7851 0.6018 0.1465
-2.6659 9.1462 -14.1075 0.1708 -0.1323 -0.9764
8.0034 30.3692 -4.2356 0.7930 -0.6077 0.0435
4.2340 -3.4900 13.5144 -0.0220 0.0184 0.9996
-8.9641 -27.9381 5.9724 -0.7142 0.6885 0.0121
-10.9708 22.9314 7.9778 0.6965 0.7154 -0.0605
9.9711 -21.9358 -10.9733 -0.6854 -0.7165 -0.1643
